data_2204167
loop_
_publ_author_name
'Li, Xiao-Ju'
'Cao, Rong'
'Li, Xing'
'Bi, Wen-Hua'
'Wang, Yan-Qin'

_publ_section_title <i>catena</i>-Poly[[dichlorozinc(II)]-\m-<i>N</i>,<i>N</i>'-bis(4-pyridylmethyl)piperazine]
_journal_issue 9
_journal_name_full 'Acta Crystallographica Section E'
_journal_page_first m1273
_journal_page_last m1275
_journal_paper_doi 10.1107/S160053680401952X
_journal_volume 60
_journal_year 2004
_chemical_formula_iupac '[Zn Cl2 (C16 H20 N4)]'
_chemical_formula_sum 'C16 H20 Cl2 N4 Zn'
_chemical_formula_weight 404.63
_chemical_name_systematic
;
catena-Poly[[dichlorozinc(II)]-\m-N,N'-bis(4-pyridylmethyl)piperazine]
;
_space_group_IT_number 15
_symmetry_cell_setting monoclinic
_symmetry_space_group_name_Hall '-C 2yc'
_symmetry_space_group_name_H-M 'C 1 2/c 1'
_atom_sites_solution_hydrogens geom
_atom_sites_solution_primary direct
_atom_sites_solution_secondary difmap
_audit_creation_method SHELXL-97
_cell_angle_alpha 90.00
_cell_angle_beta 105.629(3)
_cell_angle_gamma 90.00
_cell_formula_units_Z 4
_cell_length_a 22.167(2)
_cell_length_b 5.8534(4)
_cell_length_c 14.2600(12)
_cell_measurement_reflns_used 62
_cell_measurement_temperature 173(2)
_cell_measurement_theta_max 25.05
_cell_measurement_theta_min 2.97
_cell_volume 1781.9(3)
_computing_cell_refinement SMART
_computing_data_collection 'SMART (Siemens, 1994)'
_computing_data_reduction 'SAINT (Siemens, 1994)'
_computing_molecular_graphics reference?
_computing_publication_material reference?
_computing_structure_refinement SHELXTL-PC
_computing_structure_solution 'SHELXTL-PC (Sheldrick, 1997)'
_diffrn_ambient_temperature 173(2)
_diffrn_measured_fraction_theta_full 0.968
_diffrn_measured_fraction_theta_max 0.968
_diffrn_measurement_device_type 'Siemens SMART CCD'
_diffrn_measurement_method '\w scan'
_diffrn_radiation_monochromator graphite
_diffrn_radiation_source 'fine-focus sealed tube'
_diffrn_radiation_type MoK\a
_diffrn_radiation_wavelength 0.71073
_diffrn_reflns_av_R_equivalents 0.0211
_diffrn_reflns_av_sigmaI/netI 0.0334
_diffrn_reflns_limit_h_max 8
_diffrn_reflns_limit_h_min -26
_diffrn_reflns_limit_k_max 6
_diffrn_reflns_limit_k_min -6
_diffrn_reflns_limit_l_max 16
_diffrn_reflns_limit_l_min -16
_diffrn_reflns_number 2306
_diffrn_reflns_theta_full 25.05
_diffrn_reflns_theta_max 25.05
_diffrn_reflns_theta_min 2.97
_diffrn_standards_decay_% stable
_exptl_absorpt_coefficient_mu 1.682
_exptl_absorpt_correction_T_max 1.0000
_exptl_absorpt_correction_T_min .7236
_exptl_absorpt_correction_type empirical
_exptl_absorpt_process_details '(SADABS; Sheldrick, 1996)'
_exptl_crystal_colour colorless
_exptl_crystal_density_diffrn 1.508
_exptl_crystal_density_method 'not measured'
_exptl_crystal_description needle
_exptl_crystal_F_000 832
_exptl_crystal_size_max .38
_exptl_crystal_size_mid .16
_exptl_crystal_size_min .10
_refine_diff_density_max 0.326
_refine_diff_density_min -0.670
_refine_ls_extinction_method none
_refine_ls_goodness_of_fit_ref 1.098
_refine_ls_hydrogen_treatment refall
_refine_ls_matrix_type full
_refine_ls_number_parameters 145
_refine_ls_number_reflns 1525
_refine_ls_number_restraints 0
_refine_ls_restrained_S_all 1.098
_refine_ls_R_factor_gt 0.0431
_refine_ls_shift/su_max 0.000
_refine_ls_shift/su_mean 0.000
_refine_ls_structure_factor_coef Fsqd
_refine_ls_weighting_details 'calc w=1/[\s^2^(Fo^2^)+(0.0624P)^2^+3.1799P] where P=(Fo^2^+2Fc^2^)/3'
_refine_ls_weighting_scheme calc
_refine_ls_wR_factor_gt 0.1047
_refine_ls_wR_factor_ref 0.1157
_reflns_number_gt 1306
_reflns_number_total 1525
_reflns_threshold_expression I>2\s(I)
_cod_data_source_file fl6112.cif
_cod_data_source_block I
_cod_original_sg_symbol_H-M 'C 2/c'
_cod_database_code 2204167
_cod_database_fobs_code 2204167

loop_
_symmetry_equiv_pos_as_xyz
'x, y, z'
'-x, y, -z+1/2'
'x+1/2, y+1/2, z'
'-x+1/2, y+1/2, -z+1/2'
'-x, -y, -z'
'x, -y, z-1/2'
'-x+1/2, -y+1/2, -z'
'x+1/2, -y+1/2, z-1/2'

loop_
_atom_site_label
_atom_site_fract_x
_atom_site_fract_y
_atom_site_fract_z
_atom_site_U_iso_or_equiv
_atom_site_adp_type
_atom_site_calc_flag
_atom_site_refinement_flags
_atom_site_occupancy
_atom_site_type_symbol
Zn 0.0000 0.90223(10) 0.2500 0.0351(2) Uani d S 1 Zn
Cl 0.04961(6) 1.0826(2) 0.38525(8) 0.0604(4) Uani d . 1 Cl
N1 0.05951(13) 0.6809(5) 0.2063(2) 0.0350(7) Uani d . 1 N
C1 0.0975(2) 0.5442(8) 0.2701(3) 0.0515(11) Uani d . 1 C
H1 0.094(2) 0.560(7) 0.335(3) 0.052(12) Uiso d . 1 H
N2 0.19766(14) 0.2351(5) 0.0404(2) 0.0394(7) Uani d . 1 N
C2 0.1337(2) 0.3784(7) 0.2433(3) 0.0511(10) Uani d . 1 C
H2 0.162(2) 0.281(8) 0.290(3) 0.061(13) Uiso d . 1 H
C3 0.13162(17) 0.3495(6) 0.1468(3) 0.0398(9) Uani d . 1 C
C4 0.1676(2) 0.1623(8) 0.1144(4) 0.0521(11) Uani d . 1 C
H4B 0.200(2) 0.099(7) 0.173(3) 0.051(12) Uiso d . 1 H
H4A 0.144(2) 0.056(7) 0.098(3) 0.044(13) Uiso d . 1 H
C5 0.24960(18) 0.3898(7) 0.0801(3) 0.0407(9) Uani d . 1 C
H5B 0.2816(16) 0.317(6) 0.130(2) 0.022(8) Uiso d . 1 H
H5A 0.238(2) 0.521(8) 0.110(3) 0.055(12) Uiso d . 1 H
C6 0.2789(2) 0.4629(7) 0.0016(4) 0.0462(10) Uani d . 1 C
H6B 0.308(2) 0.550(8) 0.018(3) 0.052(13) Uiso d . 1 H
H6A 0.2444(19) 0.558(7) -0.047(3) 0.043(11) Uiso d . 1 H
C7 0.0932(2) 0.4945(8) 0.0812(3) 0.0506(10) Uani d . 1 C
H7 0.0929(18) 0.483(7) 0.013(3) 0.047(11) Uiso d . 1 H
C8 0.05781(18) 0.6549(7) 0.1130(3) 0.0442(9) Uani d . 1 C
H8 0.0322(18) 0.749(8) 0.065(3) 0.047(12) Uiso d . 1 H

loop_
_atom_site_aniso_label
_atom_site_aniso_U_11
_atom_site_aniso_U_22
_atom_site_aniso_U_33
_atom_site_aniso_U_12
_atom_site_aniso_U_13
_atom_site_aniso_U_23
Zn 0.0380(3) 0.0373(4) 0.0365(4) 0.000 0.0216(3) 0.000
Cl 0.0687(7) 0.0678(8) 0.0508(6) -0.0247(5) 0.0267(5) -0.0198(5)
N1 0.0376(15) 0.0395(16) 0.0345(16) -0.0001(13) 0.0211(13) 0.0024(13)
C1 0.064(3) 0.063(3) 0.034(2) 0.017(2) 0.0256(19) 0.007(2)
N2 0.0415(16) 0.0332(17) 0.0516(19) 0.0003(13) 0.0266(14) -0.0068(14)
C2 0.059(2) 0.055(3) 0.046(2) 0.020(2) 0.025(2) 0.015(2)
C3 0.0424(19) 0.034(2) 0.053(2) -0.0012(16) 0.0306(18) -0.0019(17)
C4 0.061(3) 0.037(2) 0.071(3) 0.005(2) 0.041(2) 0.001(2)
C5 0.042(2) 0.036(2) 0.047(2) 0.0049(17) 0.0180(18) -0.0100(17)
C6 0.047(2) 0.033(2) 0.068(3) -0.0027(19) 0.033(2) -0.011(2)
C7 0.061(2) 0.064(3) 0.034(2) 0.015(2) 0.0262(19) 0.000(2)
C8 0.048(2) 0.055(2) 0.034(2) 0.0153(19) 0.0189(17) 0.0059(18)

loop_
_atom_type_symbol
_atom_type_description
_atom_type_scat_dispersion_real
_atom_type_scat_dispersion_imag
_atom_type_scat_source
C C 0.0033 0.0016 'International Tables Vol C Tables 4.2.6.8 and 6.1.1.4'
H H 0.0000 0.0000 'International Tables Vol C Tables 4.2.6.8 and 6.1.1.4'
N N 0.0061 0.0033 'International Tables Vol C Tables 4.2.6.8 and 6.1.1.4'
Cl Cl 0.1484 0.1585 'International Tables Vol C Tables 4.2.6.8 and 6.1.1.4'
Zn Zn 0.2839 1.4301 'International Tables Vol C Tables 4.2.6.8 and 6.1.1.4'

loop_
_geom_angle_atom_site_label_1
_geom_angle_atom_site_label_2
_geom_angle_atom_site_label_3
_geom_angle_site_symmetry_1
_geom_angle_site_symmetry_3
_geom_angle
_geom_angle_publ_flag
N1 Zn N1 2 . 102.13(16) yes
N1 Zn Cl 2 . 104.15(8) yes
N1 Zn Cl . . 110.79(9) yes
N1 Zn Cl 2 2 110.79(9) ?
N1 Zn Cl . 2 104.15(8) ?
Cl Zn Cl . 2 123.02(7) yes
C1 N1 C8 . . 117.2(3) ?
C1 N1 Zn . . 120.7(2) ?
C8 N1 Zn . . 121.8(3) ?
N1 C1 C2 . . 123.0(4) ?
N1 C1 H1 . . 114(3) ?
C2 C1 H1 . . 123(3) ?
C5 N2 C4 . . 111.6(3) ?
C5 N2 C6 . 7 108.8(3) ?
C4 N2 C6 . 7 110.4(3) ?
C3 C2 C1 . . 119.9(4) ?
C3 C2 H2 . . 117(3) ?
C1 C2 H2 . . 123(3) ?
C7 C3 C2 . . 116.9(4) ?
C7 C3 C4 . . 121.7(4) ?
C2 C3 C4 . . 121.4(4) ?
N2 C4 C3 . . 113.3(3) ?
N2 C4 H4B . . 110(2) ?
C3 C4 H4B . . 110(2) ?
N2 C4 H4A . . 115(3) ?
C3 C4 H4A . . 106(3) ?
H4B C4 H4A . . 103(4) ?
N2 C5 C6 . . 110.1(3) ?
N2 C5 H5B . . 111(2) ?
C6 C5 H5B . . 107.1(19) ?
N2 C5 H5A . . 113(3) ?
C6 C5 H5A . . 110(3) ?
H5B C5 H5A . . 106(3) ?
N2 C6 C5 7 . 110.7(3) ?
N2 C6 H6B 7 . 106(3) ?
C5 C6 H6B . . 116(3) ?
N2 C6 H6A 7 . 115(2) ?
C5 C6 H6A . . 105(2) ?
H6B C6 H6A . . 104(4) ?
C3 C7 C8 . . 120.1(4) ?
C3 C7 H7 . . 118(2) ?
C8 C7 H7 . . 122(3) ?
N1 C8 C7 . . 122.8(4) ?
N1 C8 H8 . . 121(2) ?
C7 C8 H8 . . 117(2) ?

loop_
_geom_bond_atom_site_label_1
_geom_bond_atom_site_label_2
_geom_bond_site_symmetry_2
_geom_bond_distance
_geom_bond_publ_flag
Zn N1 2 2.061(3) ?
Zn N1 . 2.061(3) yes
Zn Cl . 2.2139(11) yes
Zn Cl 2 2.2139(11) ?
N1 C1 . 1.328(5) ?
N1 C8 . 1.330(5) ?
C1 C2 . 1.377(6) ?
C1 H1 . 0.96(4) ?
N2 C5 . 1.454(5) ?
N2 C4 . 1.455(5) ?
N2 C6 7 1.462(5) ?
C2 C3 . 1.375(6) ?
C2 H2 . 0.97(5) ?
C3 C7 . 1.375(6) ?
C3 C4 . 1.500(5) ?
C4 H4B . 1.02(4) ?
C4 H4A . 0.81(4) ?
C5 C6 . 1.500(6) ?
C5 H5B . 0.96(3) ?
C5 H5A . 0.95(5) ?
C6 N2 7 1.462(5) ?
C6 H6B . 0.81(5) ?
C6 H6A . 1.05(4) ?
C7 C8 . 1.376(6) ?
C7 H7 . 0.97(4) ?
C8 H8 . 0.94(4) ?
